data_7227712
loop_
_publ_author_name
'Pizzi, A.'
'Lascialfari, L.'
'Demitri, N.'
'Bertolani, A.'
'Maiolo, D.'
'Carretti, E.'
'Metrangolo, P.'

_publ_section_title
;
 Halogen bonding modulates hydrogel formation from Fmoc amino acids
;
_journal_issue 14
_journal_name_full CrystEngComm
_journal_page_first 1870
_journal_paper_doi 10.1039/C7CE00031F
_journal_volume 19
_journal_year 2017
_chemical_absolute_configuration ad
_chemical_formula_moiety 'C24 H20 F N O4, C2 H6 O S'
_chemical_formula_sum 'C26 H26 F N O5 S'
_chemical_formula_weight 483.54
_space_group_crystal_system orthorhombic
_space_group_IT_number 19
_space_group_name_Hall 'P 2ac 2ab'
_space_group_name_H-M_alt 'P 21 21 21'
_symmetry_space_group_name_Hall 'P 2ac 2ab'
_symmetry_space_group_name_H-M 'P 21 21 21'
_atom_sites_solution_hydrogens geom
_atom_sites_solution_primary direct
_atom_sites_solution_secondary difmap
_audit_creation_method SHELXL-2016/6
_audit_update_record
;
2017-02-13 deposited with the CCDC.
2017-02-17 downloaded from the CCDC.
;
_cell_angle_alpha 90
_cell_angle_beta 90
_cell_angle_gamma 90
_cell_formula_units_Z 4
_cell_length_a 4.920(1)
_cell_length_b 13.034(3)
_cell_length_c 36.789(7)
_cell_measurement_reflns_used 135
_cell_measurement_temperature 100(2)
_cell_measurement_theta_max 21.614
_cell_measurement_theta_min 1.633
_cell_volume 2359.2(9)
_computing_cell_refinement 'XDS (Kabsch, 2010)'
_computing_data_collection 'Elettra XRD1 Data Collection SW'
_computing_data_reduction 'XDS (Kabsch, 2010)'
_computing_molecular_graphics 'Ortep3 for Windows - Coot'
_computing_publication_material 'enCIFer - publCIF'
_computing_structure_refinement 'SHELXL-2016/6 (Sheldrick, 2015)'
_computing_structure_solution 'SHELXT (Sheldrick, 2015)'
_diffrn_ambient_temperature 100(2)
_diffrn_measured_fraction_theta_full 0.964
_diffrn_measured_fraction_theta_max 0.964
_diffrn_measurement_device_type
;
'Huber 4-circles Kappa Goniometer, Pilatus 2M detector'
;
_diffrn_measurement_method 'Rotating crystal'
_diffrn_radiation_type Synchrotron
_diffrn_radiation_wavelength 0.800
_diffrn_reflns_av_R_equivalents 0.0819
_diffrn_reflns_av_unetI/netI 0.0870
_diffrn_reflns_Laue_measured_fraction_full 0.964
_diffrn_reflns_Laue_measured_fraction_max 0.964
_diffrn_reflns_limit_h_max 5
_diffrn_reflns_limit_h_min 0
_diffrn_reflns_limit_k_max 14
_diffrn_reflns_limit_k_min 0
_diffrn_reflns_limit_l_max 40
_diffrn_reflns_limit_l_min 0
_diffrn_reflns_number 5409
_diffrn_reflns_point_group_measured_fraction_full 0.578
_diffrn_reflns_point_group_measured_fraction_max 0.578
_diffrn_reflns_theta_full 26.073
_diffrn_reflns_theta_max 26.073
_diffrn_reflns_theta_min 1.866
_diffrn_source 'Elettra Synchrotron - XRD1 BL'
_diffrn_standards_decay_% 0
_diffrn_standards_interval_count 0
_diffrn_standards_number 0
_exptl_absorpt_coefficient_mu 0.246
_exptl_absorpt_correction_type none
_exptl_crystal_colour Colourless
_exptl_crystal_density_diffrn 1.361
_exptl_crystal_description 'Thin needles'
_exptl_crystal_F_000 1016
_exptl_crystal_size_max 0.090
_exptl_crystal_size_mid 0.010
_exptl_crystal_size_min 0.010
_refine_diff_density_max 0.648
_refine_diff_density_min -0.425
_refine_diff_density_rms 0.095
_refine_ls_abs_structure_details
;
No quotients, so Flack parameter determined by classical intensity fit
;
_refine_ls_abs_structure_Flack 0.4(6)
_refine_ls_extinction_coef 0.024(6)
_refine_ls_extinction_expression Fc^*^=kFc[1+0.001xFc^2^\l^3^/sin(2\q)]^-1/4^
_refine_ls_extinction_method 'SHELXL-2016/6 (Sheldrick 2016)'
_refine_ls_goodness_of_fit_ref 1.081
_refine_ls_hydrogen_treatment constr
_refine_ls_matrix_type full
_refine_ls_number_parameters 271
_refine_ls_number_reflns 1905
_refine_ls_number_restraints 12
_refine_ls_restrained_S_all 1.080
_refine_ls_R_factor_all 0.1448
_refine_ls_R_factor_gt 0.1150
_refine_ls_shift/su_max 0.001
_refine_ls_shift/su_mean 0.000
_refine_ls_structure_factor_coef Fsqd
_refine_ls_weighting_details 'w=1/[\s^2^(Fo^2^)+(0.1522P)^2^+10.6031P] where P=(Fo^2^+2Fc^2^)/3'
_refine_ls_weighting_scheme calc
_refine_ls_wR_factor_gt 0.2979
_refine_ls_wR_factor_ref 0.3191
_reflns_Friedel_coverage 0.000
_reflns_Friedel_fraction_full 0.000
_reflns_Friedel_fraction_max 0.000
_reflns_number_gt 1363
_reflns_number_total 1905
_reflns_threshold_expression 'I > 2\s(I)'
_cod_data_source_file c7ce00031f2.cif
_cod_data_source_block FMOC4FPhe
_cod_depositor_comments 'Adding full bibliography for 7227711--7227714.cif.'
_cod_original_cell_volume 2359.2(8)
_cod_database_code 7227712
_shelx_shelxl_version_number 2016/6
_shelx_space_group_comment
;
The symmetry employed for this shelxl refinement is uniquely defined
by the following loop, which should always be used as a source of
symmetry information in preference to the above space-group names.
They are only intended as comments.
;
_shelx_estimated_absorpt_t_min 0.978
_shelx_estimated_absorpt_t_max 0.998

loop_
_space_group_symop_operation_xyz
'x, y, z'
'-x+1/2, -y, z+1/2'
'-x, y+1/2, -z+1/2'
'x+1/2, -y+1/2, -z'

loop_
_atom_site_label
_atom_site_type_symbol
_atom_site_fract_x
_atom_site_fract_y
_atom_site_fract_z
_atom_site_U_iso_or_equiv
_atom_site_adp_type
_atom_site_occupancy
_atom_site_site_symmetry_order
_atom_site_calc_flag
_atom_site_refinement_flags_posn
_atom_site_refinement_flags_adp
_atom_site_refinement_flags_occupancy
_atom_site_disorder_assembly
_atom_site_disorder_group
F1 F 0.5212(19) 0.0949(6) 0.5221(3) 0.075(3) Uani 1 1 d . . . . .
C13 C 0.2247(19) 0.6184(6) 0.3748(2) 0.043(3) Uani 1 1 d G . . . .
C14 C 0.0361(18) 0.5986(6) 0.3475(3) 0.064(4) Uani 1 1 d G . . . .
H14 H -0.073099 0.538548 0.348656 0.076 Uiso 1 1 calc R U . . .
C15 C 0.007(2) 0.6665(8) 0.3187(3) 0.073(5) Uani 1 1 d G . . . .
H15 H -0.121616 0.652949 0.300068 0.087 Uiso 1 1 calc R U . . .
C16 C 0.167(2) 0.7544(7) 0.3171(3) 0.084(6) Uani 1 1 d G . . . .
H16 H 0.147379 0.800804 0.297328 0.101 Uiso 1 1 calc R U . . .
C17 C 0.356(2) 0.7742(6) 0.3443(3) 0.060(4) Uani 1 1 d G . . . .
H17 H 0.464894 0.834259 0.343177 0.071 Uiso 1 1 calc R U . . .
C18 C 0.3845(18) 0.7063(6) 0.3732(2) 0.055(4) Uani 1 1 d G . . . .
C19 C 0.5591(18) 0.7118(6) 0.4048(2) 0.053(4) Uani 1 1 d G . . . .
C20 C 0.7553(18) 0.7823(5) 0.4156(2) 0.057(4) Uani 1 1 d G . . . .
H20 H 0.801418 0.837966 0.400049 0.068 Uiso 1 1 calc R U . . .
C21 C 0.8840(16) 0.7715(5) 0.4490(3) 0.056(4) Uani 1 1 d G . . . .
H21 H 1.018033 0.819668 0.456302 0.067 Uiso 1 1 calc R U . . .
C22 C 0.8165(17) 0.6901(6) 0.4717(2) 0.048(4) Uani 1 1 d G . . . .
H22 H 0.904426 0.682654 0.494492 0.057 Uiso 1 1 calc R U . . .
C23 C 0.6203(17) 0.6196(5) 0.4609(2) 0.050(4) Uani 1 1 d G . . . .
H23 H 0.574204 0.563937 0.476428 0.060 Uiso 1 1 calc R U . . .
C24 C 0.4917(16) 0.6304(5) 0.4275(2) 0.038(3) Uani 1 1 d G . . . .
C12 C 0.284(3) 0.5624(8) 0.4100(3) 0.040(3) Uani 1 1 d . . . . .
H12 H 0.116024 0.558599 0.425307 0.048 Uiso 1 1 calc R U . . .
C11 C 0.407(3) 0.4551(9) 0.4048(4) 0.048(3) Uani 1 1 d . . . . .
H11A H 0.568573 0.459297 0.388929 0.058 Uiso 1 1 calc R U . . .
H11B H 0.463657 0.426979 0.428616 0.058 Uiso 1 1 calc R U . . .
O4 O 0.2035(15) 0.3883(5) 0.3884(2) 0.038(2) Uani 1 1 d . . . . .
C10 C 0.294(3) 0.2943(11) 0.3801(4) 0.053(4) Uani 1 1 d . . . . .
O3 O 0.5285(19) 0.2682(7) 0.3831(3) 0.059(3) Uani 1 1 d . . . . .
N1 N 0.088(2) 0.2384(7) 0.3666(3) 0.047(3) Uani 1 1 d . . . . .
HN1 H -0.071622 0.267006 0.363067 0.056 Uiso 1 1 calc R U . . .
C8 C 0.130(3) 0.1302(9) 0.3577(4) 0.048(4) Uani 1 1 d . . . . .
H8 H 0.329624 0.116342 0.357858 0.058 Uiso 1 1 calc R U . . .
C9 C 0.023(3) 0.1025(11) 0.3209(5) 0.063(5) Uani 1 1 d . . . . .
O1 O 0.097(4) 0.0160(8) 0.3095(4) 0.107(5) Uani 1 1 d . . . . .
H1 H 0.022081 0.003995 0.289395 0.160 Uiso 1 1 calc R U . . .
O2 O -0.153(4) 0.1543(12) 0.3041(5) 0.148(8) Uani 1 1 d . . . . .
C7 C -0.003(3) 0.0609(9) 0.3860(4) 0.061(4) Uani 1 1 d . . . . .
H7A H -0.197483 0.078857 0.388034 0.074 Uiso 1 1 calc R U . . .
H7B H 0.009340 -0.011202 0.377655 0.074 Uiso 1 1 calc R U . . .
C1 C 0.399(2) 0.0874(7) 0.4891(2) 0.069(5) Uani 1 1 d G . . . .
C3 C 0.187(2) 0.1540(6) 0.4807(2) 0.062(4) Uani 1 1 d G . . . .
H3 H 0.134526 0.205490 0.497603 0.074 Uiso 1 1 calc R U . . .
C5 C 0.0517(17) 0.1451(5) 0.4477(3) 0.055(4) Uani 1 1 d G . . . .
H5 H -0.093103 0.190545 0.442007 0.066 Uiso 1 1 calc R U . . .
C6 C 0.1283(18) 0.0697(6) 0.4230(2) 0.047(3) Uani 1 1 d G . . . .
C4 C 0.3401(18) 0.0032(6) 0.4314(2) 0.059(4) Uani 1 1 d G . . . .
H4 H 0.392479 -0.048353 0.414509 0.071 Uiso 1 1 calc R U . . .
C2 C 0.4753(17) 0.0121(7) 0.4644(3) 0.057(4) Uani 1 1 d G . . . .
H2A H 0.620112 -0.033409 0.470105 0.068 Uiso 1 1 calc R U . . .
O1S O -0.079(3) -0.0605(10) 0.2482(4) 0.114(5) Uani 0.75 1 d D U P A 1
S1S S -0.3822(12) -0.0841(5) 0.24884(16) 0.0705(17) Uani 0.75 1 d D U P A 1
C2S C -0.418(5) -0.2108(11) 0.2299(7) 0.215(17) Uiso 0.75 1 d D . P A 1
H2S1 H -0.610403 -0.230178 0.229656 0.322 Uiso 0.75 1 calc R U P A 1
H2S2 H -0.347200 -0.211353 0.204982 0.322 Uiso 0.75 1 calc R U P A 1
H2S3 H -0.315588 -0.259950 0.244706 0.322 Uiso 0.75 1 calc R U P A 1
C1S C -0.528(5) -0.0072(19) 0.2129(7) 0.37(4) Uiso 0.75 1 d D . P A 1
H1S1 H -0.724676 -0.018997 0.211895 0.562 Uiso 0.75 1 calc R U P A 1
H1S2 H -0.492753 0.065494 0.217742 0.562 Uiso 0.75 1 calc R U P A 1
H1S3 H -0.445957 -0.026520 0.189629 0.562 Uiso 0.75 1 calc R U P A 1
O2S O -0.079(3) -0.0605(10) 0.2482(4) 0.114(5) Uani 0.25 1 d D U P B 2
S2S S -0.246(4) -0.0957(15) 0.2155(6) 0.110(8) Uani 0.25 1 d D U P B 2
C3S C -0.528(5) -0.0072(19) 0.2129(7) 0.37(4) Uiso 0.25 1 d D . P B 2
H3S1 H -0.644480 -0.025633 0.192304 0.562 Uiso 0.25 1 calc R U P B 2
H3S2 H -0.633776 -0.010763 0.235460 0.562 Uiso 0.25 1 calc R U P B 2
H3S3 H -0.459028 0.062659 0.209586 0.562 Uiso 0.25 1 calc R U P B 2
C4S C -0.418(5) -0.2108(11) 0.2299(7) 0.215(17) Uiso 0.25 1 d D . P B 2
H4S1 H -0.529128 -0.237230 0.209859 0.322 Uiso 0.25 1 calc R U P B 2
H4S2 H -0.283277 -0.262615 0.236884 0.322 Uiso 0.25 1 calc R U P B 2
H4S3 H -0.534827 -0.195309 0.250738 0.322 Uiso 0.25 1 calc R U P B 2

loop_
_atom_site_aniso_label
_atom_site_aniso_U_11
_atom_site_aniso_U_22
_atom_site_aniso_U_33
_atom_site_aniso_U_23
_atom_site_aniso_U_13
_atom_site_aniso_U_12
F1 0.071(6) 0.061(5) 0.092(6) 0.012(5) -0.018(5) 0.003(5)
C13 0.019(6) 0.039(7) 0.070(9) -0.010(6) 0.005(6) -0.009(6)
C14 0.053(10) 0.049(8) 0.089(11) 0.016(8) 0.026(9) 0.013(8)
C15 0.055(10) 0.063(10) 0.099(13) -0.007(9) -0.003(10) -0.014(9)
C16 0.096(15) 0.079(12) 0.077(12) 0.022(10) 0.008(11) 0.023(13)
C17 0.043(9) 0.027(7) 0.108(13) 0.006(8) -0.002(9) -0.007(7)
C18 0.054(9) 0.031(7) 0.081(11) 0.009(7) 0.014(9) -0.001(7)
C19 0.039(8) 0.039(7) 0.080(10) 0.017(7) 0.023(8) 0.002(7)
C20 0.056(9) 0.012(5) 0.103(13) -0.012(7) 0.025(10) 0.001(7)
C21 0.038(8) 0.027(7) 0.103(12) -0.006(7) -0.003(9) -0.008(7)
C22 0.029(7) 0.033(6) 0.081(10) -0.011(6) 0.010(7) 0.002(6)
C23 0.033(7) 0.038(7) 0.078(10) -0.005(7) 0.014(8) -0.002(7)
C24 0.033(7) 0.017(5) 0.064(8) -0.003(5) 0.004(6) -0.010(6)
C12 0.031(6) 0.027(6) 0.062(8) 0.007(6) 0.013(6) 0.001(6)
C11 0.038(7) 0.039(7) 0.067(9) -0.008(6) 0.002(7) -0.005(6)
O4 0.020(4) 0.018(4) 0.076(6) -0.007(4) -0.002(4) -0.002(3)
C10 0.026(8) 0.044(8) 0.089(12) 0.009(7) 0.011(8) 0.008(7)
O3 0.029(6) 0.037(5) 0.111(9) -0.016(5) 0.002(5) -0.004(5)
N1 0.029(6) 0.029(5) 0.082(8) -0.003(5) -0.004(6) 0.009(5)
C8 0.031(7) 0.032(7) 0.082(10) -0.011(6) 0.004(7) 0.003(6)
C9 0.049(9) 0.044(8) 0.095(12) -0.029(8) 0.017(9) -0.023(8)
O1 0.138(14) 0.056(7) 0.126(11) -0.001(7) -0.014(11) 0.028(9)
O2 0.18(2) 0.108(11) 0.154(15) -0.054(10) -0.075(14) 0.079(14)
C7 0.062(10) 0.025(6) 0.097(12) 0.001(7) 0.021(9) -0.005(7)
C1 0.059(10) 0.047(8) 0.102(13) -0.003(9) 0.011(10) -0.021(9)
C3 0.053(10) 0.037(7) 0.095(12) 0.019(8) -0.010(9) -0.013(7)
C5 0.062(10) 0.016(6) 0.087(11) 0.007(6) 0.001(9) 0.000(7)
C6 0.035(7) 0.016(6) 0.090(10) 0.004(6) 0.006(8) -0.009(6)
C4 0.051(9) 0.039(7) 0.087(12) 0.001(7) 0.005(9) 0.008(8)
C2 0.047(9) 0.047(8) 0.075(10) 0.015(7) -0.013(8) 0.014(7)
O1S 0.068(7) 0.109(10) 0.164(13) -0.046(10) -0.024(9) 0.003(8)
S1S 0.058(3) 0.075(4) 0.078(4) 0.015(3) 0.004(3) -0.005(3)
O2S 0.068(7) 0.109(10) 0.164(13) -0.046(10) -0.024(9) 0.003(8)
S2S 0.15(2) 0.113(17) 0.069(12) 0.001(11) 0.002(12) 0.011(18)

loop_
_atom_type_symbol
_atom_type_description
_atom_type_scat_dispersion_real
_atom_type_scat_dispersion_imag
_atom_type_scat_source
C C 0.0043 0.0021 'International Tables Vol C Tables 4.2.6.8 and 6.1.1.4'
N N 0.0082 0.0043 'International Tables Vol C Tables 4.2.6.8 and 6.1.1.4'
O O 0.0142 0.0079 'International Tables Vol C Tables 4.2.6.8 and 6.1.1.4'
F F 0.0225 0.0133 'International Tables Vol C Tables 4.2.6.8 and 6.1.1.4'
H H 0.0000 0.0000 'International Tables Vol C Tables 4.2.6.8 and 6.1.1.4'
S S 0.1502 0.1577 'International Tables Vol C Tables 4.2.6.8 and 6.1.1.4'

loop_
_geom_angle_atom_site_label_1
_geom_angle_atom_site_label_2
_geom_angle_atom_site_label_3
_geom_angle
C14 C13 C18 120.0
C14 C13 C12 130.8(7)
C18 C13 C12 109.0(7)
C15 C14 C13 120.0
C15 C14 H14 120.0
C13 C14 H14 120.0
C14 C15 C16 120.0
C14 C15 H15 120.0
C16 C15 H15 120.0
C15 C16 C17 120.0
C15 C16 H16 120.0
C17 C16 H16 120.0
C18 C17 C16 120.0
C18 C17 H17 120.0
C16 C17 H17 120.0
C17 C18 C13 120.0
C17 C18 C19 130.0(6)
C13 C18 C19 110.0(6)
C20 C19 C24 120.0
C20 C19 C18 132.3(6)
C24 C19 C18 107.6(6)
C19 C20 C21 120.0
C19 C20 H20 120.0
C21 C20 H20 120.0
C22 C21 C20 120.0
C22 C21 H21 120.0
C20 C21 H21 120.0
C21 C22 C23 120.0
C21 C22 H22 120.0
C23 C22 H22 120.0
C24 C23 C22 120.0
C24 C23 H23 120.0
C22 C23 H23 120.0
C23 C24 C19 120.0
C23 C24 C12 129.1(6)
C19 C24 C12 110.8(6)
C24 C12 C13 102.3(8)
C24 C12 C11 108.8(10)
C13 C12 C11 114.1(10)
C24 C12 H12 110.4
C13 C12 H12 110.4
C11 C12 H12 110.4
O4 C11 C12 109.0(11)
O4 C11 H11A 109.9
C12 C11 H11A 109.9
O4 C11 H11B 109.9
C12 C11 H11B 109.9
H11A C11 H11B 108.3
C10 O4 C11 114.4(10)
O3 C10 O4 123.8(14)
O3 C10 N1 127.0(13)
O4 C10 N1 109.1(11)
C10 N1 C8 120.0(11)
C10 N1 HN1 120.0
C8 N1 HN1 120.0
N1 C8 C9 112.7(12)
N1 C8 C7 111.1(11)
C9 C8 C7 108.9(11)
N1 C8 H8 108.0
C9 C8 H8 108.0
C7 C8 H8 108.0
O2 C9 O1 121.0(17)
O2 C9 C8 123.9(14)
O1 C9 C8 114.6(16)
C9 O1 H1 109.5
C6 C7 C8 112.9(11)
C6 C7 H7A 109.0
C8 C7 H7A 109.0
C6 C7 H7B 109.0
C8 C7 H7B 109.0
H7A C7 H7B 107.8
F1 C1 C3 119.1(8)
F1 C1 C2 120.9(7)
C3 C1 C2 120.0
C1 C3 C5 120.0
C1 C3 H3 120.0
C5 C3 H3 120.0
C3 C5 C6 120.0
C3 C5 H5 120.0
C6 C5 H5 120.0
C4 C6 C5 120.0
C4 C6 C7 118.1(8)
C5 C6 C7 121.8(7)
C2 C4 C6 120.0
C2 C4 H4 120.0
C6 C4 H4 120.0
C4 C2 C1 120.0
C4 C2 H2A 120.0
C1 C2 H2A 120.0
O1S S1S C2S 105.9(8)
O1S S1S C1S 105.3(8)
C2S S1S C1S 100.8(6)
S1S C2S H2S1 109.5
S1S C2S H2S2 109.5
H2S1 C2S H2S2 109.5
S1S C2S H2S3 109.5
H2S1 C2S H2S3 109.5
H2S2 C2S H2S3 109.5
S1S C1S H1S1 109.5
S1S C1S H1S2 109.5
H1S1 C1S H1S2 109.5
S1S C1S H1S3 109.5
H1S1 C1S H1S3 109.5
H1S2 C1S H1S3 109.5
O2S S2S C4S 105.7(11)
O2S S2S C3S 105.2(10)
C4S S2S C3S 100.7(7)
S2S C3S H3S1 109.5
S2S C3S H3S2 109.5
H3S1 C3S H3S2 109.5
S2S C3S H3S3 109.5
H3S1 C3S H3S3 109.5
H3S2 C3S H3S3 109.5
S2S C4S H4S1 109.5
S2S C4S H4S2 109.5
H4S1 C4S H4S2 109.5
S2S C4S H4S3 109.5
H4S1 C4S H4S3 109.5
H4S2 C4S H4S3 109.5

loop_
_geom_bond_atom_site_label_1
_geom_bond_atom_site_label_2
_geom_bond_distance
F1 C1 1.358(11)
C13 C14 1.3900
C13 C18 1.3900
C13 C12 1.514(14)
C14 C15 1.3900
C14 H14 0.9500
C15 C16 1.3900
C15 H15 0.9500
C16 C17 1.3900
C16 H16 0.9500
C17 C18 1.3900
C17 H17 0.9500
C18 C19 1.449(10)
C19 C20 1.3900
C19 C24 1.3900
C20 C21 1.3900
C20 H20 0.9500
C21 C22 1.3900
C21 H21 0.9500
C22 C23 1.3900
C22 H22 0.9500
C23 C24 1.3900
C23 H23 0.9500
C24 C12 1.500(14)
C12 C11 1.536(17)
C12 H12 1.0000
C11 O4 1.457(15)
C11 H11A 0.9900
C11 H11B 0.9900
O4 C10 1.339(15)
C10 O3 1.206(16)
C10 N1 1.344(18)
N1 C8 1.463(15)
N1 HN1 0.8800
C8 C9 1.50(2)
C8 C7 1.524(19)
C8 H8 1.0000
C9 O2 1.26(2)
C9 O1 1.259(18)
O1 H1 0.8400
C7 C6 1.512(18)
C7 H7A 0.9900
C7 H7B 0.9900
C1 C3 1.3900
C1 C2 1.3900
C3 C5 1.3900
C3 H3 0.9500
C5 C6 1.3900
C5 H5 0.9500
C6 C4 1.3900
C4 C2 1.3900
C4 H4 0.9500
C2 H2A 0.9500
O1S S1S 1.522(14)
S1S C2S 1.802(10)
S1S C1S 1.807(10)
C2S H2S1 0.9800
C2S H2S2 0.9800
C2S H2S3 0.9800
C1S H1S1 0.9800
C1S H1S2 0.9800
C1S H1S3 0.9800
O2S S2S 1.53(2)
S2S C4S 1.803(10)
S2S C3S 1.807(10)
C3S H3S1 0.9800
C3S H3S2 0.9800
C3S H3S3 0.9800
C4S H4S1 0.9800
C4S H4S2 0.9800
C4S H4S3 0.9800

loop_
_geom_hbond_atom_site_label_D
_geom_hbond_atom_site_label_H
_geom_hbond_atom_site_label_A
_geom_hbond_distance_DH
_geom_hbond_distance_HA
_geom_hbond_distance_DA
_geom_hbond_angle_DHA
_geom_hbond_site_symmetry_A
N1 HN1 O3 0.88 2.10 2.847(15) 142.1 1_455
O1 H1 O1S 0.84 1.80 2.61(2) 161.2 .
O1 H1 S1S 0.84 2.74 3.498(17) 151.2 .
C2S H2S1 O2 0.98 2.27 3.02(2) 132.1 3_445
C1S H1S1 O1S 0.98 2.26 3.09(3) 140.9 1_455
C3S H3S2 O2S 0.98 2.33 3.09(3) 132.9 1_455
C4S H4S1 O2 0.98 2.17 3.02(2) 144.0 3_445

loop_
_geom_torsion_atom_site_label_1
_geom_torsion_atom_site_label_2
_geom_torsion_atom_site_label_3
_geom_torsion_atom_site_label_4
_geom_torsion
C18 C13 C14 C15 0.0
C12 C13 C14 C15 175.2(11)
C13 C14 C15 C16 0.0
C14 C15 C16 C17 0.0
C15 C16 C17 C18 0.0
C16 C17 C18 C13 0.0
C16 C17 C18 C19 -178.1(11)
C14 C13 C18 C17 0.0
C12 C13 C18 C17 -176.2(9)
C14 C13 C18 C19 178.4(9)
C12 C13 C18 C19 2.2(9)
C17 C18 C19 C20 -2.8(13)
C13 C18 C19 C20 178.9(6)
C17 C18 C19 C24 173.8(6)
C13 C18 C19 C24 -4.4(7)
C24 C19 C20 C21 0.0
C18 C19 C20 C21 176.4(10)
C19 C20 C21 C22 0.0
C20 C21 C22 C23 0.0
C21 C22 C23 C24 0.0
C22 C23 C24 C19 0.0
C22 C23 C24 C12 177.7(10)
C20 C19 C24 C23 0.0
C18 C19 C24 C23 -177.2(8)
C20 C19 C24 C12 -178.1(8)
C18 C19 C24 C12 4.8(8)
C23 C24 C12 C13 178.8(7)
C19 C24 C12 C13 -3.3(10)
C23 C24 C12 C11 -60.1(12)
C19 C24 C12 C11 117.8(9)
C14 C13 C12 C24 -175.1(7)
C18 C13 C12 C24 0.6(10)
C14 C13 C12 C11 67.6(13)
C18 C13 C12 C11 -116.8(10)
C24 C12 C11 O4 179.0(9)
C13 C12 C11 O4 -67.5(13)
C12 C11 O4 C10 175.3(11)
C11 O4 C10 O3 -6(2)
C11 O4 C10 N1 177.5(11)
O3 C10 N1 C8 7(2)
O4 C10 N1 C8 -175.8(11)
C10 N1 C8 C9 -132.4(14)
C10 N1 C8 C7 105.1(15)
N1 C8 C9 O2 -20(2)
C7 C8 C9 O2 103.3(19)
N1 C8 C9 O1 167.6(14)
C7 C8 C9 O1 -68.7(17)
N1 C8 C7 C6 -65.6(14)
C9 C8 C7 C6 169.7(11)
F1 C1 C3 C5 -177.5(9)
C2 C1 C3 C5 0.0
C1 C3 C5 C6 0.0
C3 C5 C6 C4 0.0
C3 C5 C6 C7 -176.6(10)
C8 C7 C6 C4 -91.2(10)
C8 C7 C6 C5 85.5(12)
C5 C6 C4 C2 0.0
C7 C6 C4 C2 176.7(9)
C6 C4 C2 C1 0.0
F1 C1 C2 C4 177.4(10)
C3 C1 C2 C4 0.0
